data_1505484
loop_
_publ_author_name
'Karki, Shyam'
'F\'abi\'an, L\'aszl\'o'
'Frisci\'c, Tomislav'
'Jones, William'

_publ_section_title
;
 Powder X-ray diffraction as an emerging method to structurally
 characterize organic solids.
;
_journal_issue 16
_journal_name_full 'Organic letters'
_journal_page_first 3133
_journal_page_last 3136
_journal_paper_doi 10.1021/ol071329t
_journal_volume 9
_journal_year 2007
_chemical_formula_moiety 'C7 H8 N4 O2, C2 H F3 O2'
_chemical_formula_sum 'C9 H9 F3 N4 O4'
_chemical_formula_weight 294.20
_chemical_name_common 'theobromine trifluoroacetic acid'
_chemical_name_systematic
;
theobromine trifluoroacetic acid
;
_space_group_crystal_system triclinic
_space_group_IT_number 2
_space_group_name_Hall '-P 1'
_space_group_name_H-M_alt 'P -1'
_symmetry_space_group_name_Hall '-P 1'
_symmetry_space_group_name_H-M 'P -1'
_cell_angle_alpha 90.1645(18)
_cell_angle_beta 95.5873(17)
_cell_angle_gamma 99.7283(22)
_cell_formula_units_Z 2
_cell_length_a 5.09253(14)
_cell_length_b 8.33537(37)
_cell_length_c 14.89683(42)
_cell_measurement_temperature 298
_cell_volume 620.17(4)
_computing_cell_refinement 'Topas V3 (Bruker AXS, 2005)'
_computing_structure_refinement 'Topas V3 (Bruker AXS, 2005)'
_computing_structure_solution 'DASH 3.0 (David et al., 2004)'
_diffrn_ambient_temperature 298
_diffrn_radiation_type 'Cu K\a~1~'
_diffrn_radiation_wavelength 1.54056
_diffrn_source 'sealed X-ray tube'
_diffrn_source_target Cu
_exptl_absorpt_coefficient_mu 1.360
_exptl_absorpt_correction_type none
_exptl_crystal_density_diffrn 1.576
_pd_block_diffractogram_id tbtfac
_pd_instr_location ' ?'
_pd_meas_2theta_range_inc 0.004187
_pd_meas_2theta_range_max 59.9881
_pd_meas_2theta_range_min 5.0021
_pd_meas_number_of_points 13135
_pd_prep_pressure 100
_pd_prep_temperature 298
_pd_proc_2theta_range_inc 0.004187
_pd_proc_2theta_range_max 59.9881
_pd_proc_2theta_range_min 5.0021
_pd_proc_info_data_reduction none
_pd_proc_info_excluded_regions none
_pd_proc_ls_background_function 'Chebyshev polynomial, 15 terms'
_pd_proc_ls_pref_orient_corr
;
March (1932), along the -114 axis, ratio = 0.9062(11)
;
_pd_proc_ls_profile_function 'double-Voigt (Balzar, 1999)'
_pd_proc_ls_prof_R_factor 0.04426
_pd_proc_ls_prof_wR_expected 0.02279
_pd_proc_ls_prof_wR_factor 0.05726
_pd_proc_wavelength 1.54056
_pd_spec_mounting ' ?'
_refine_ls_extinction_method none
_refine_ls_goodness_of_fit_all 1.585
_refine_ls_hydrogen_treatment refxyz
_refine_ls_matrix_type sparse
_refine_ls_number_constraints 1
_refine_ls_number_parameters 118
_refine_ls_number_restraints 78
_refine_ls_R_I_factor 0.03122
_refine_ls_weighting_scheme sigma
_cod_data_source_file ol071329t-file004.cif
_cod_data_source_block tbtfac
_cod_original_cell_volume 620.168(37)
_cod_database_code 1505484

loop_
_symmetry_equiv_pos_as_xyz
'-x, -y, -z'
'x, y, z'

loop_
_atom_site_label
_atom_site_type_symbol
_atom_site_symmetry_multiplicity
_atom_site_fract_x
_atom_site_fract_y
_atom_site_fract_z
_atom_site_occupancy
_atom_site_B_iso_or_equiv
C1 C 0 0.10156(50) 0.65142(27) 0.62790(14) 1 9.57(11)
C2 C 0 0.22772(45) 0.55171(44) 0.69525(14) 1 9.57(11)
C3 C 0 -0.14233(70) 0.60153(48) 0.56866(23) 1 9.57(11)
N4 N 0 0.26974(76) 0.79283(46) 0.63731(25) 1 9.57(11)
N5 N 0 0.12844(73) 0.39259(45) 0.71202(23) 1 9.57(11)
N6 N 0 0.45119(83) 0.62341(55) 0.74114(28) 1 9.57(11)
N7 N 0 -0.22333(79) 0.43939(46) 0.59037(24) 1 9.57(11)
O8 O 0 -0.26930(92) 0.67380(61) 0.51163(31) 1 9.57(11)
C9 C 0 0.47753(80) 0.77256(48) 0.70363(29) 1 9.57(11)
C10 C 0 0.20622(76) 0.92827(45) 0.58371(23) 1 9.57(11)
C11 C 0 -0.11363(81) 0.33430(47) 0.65501(29) 1 9.57(11)
C12 C 0 0.26011(70) 0.30334(41) 0.77921(22) 1 9.57(11)
H13 H 0 -0.3681(26) 0.3990(14) 0.55790(83) 1 9.57(11)
H14 H 0 0.6450(24) 0.8647(14) 0.72686(80) 1 9.57(11)
H15 H 0 0.1571(23) 0.8902(14) 0.51851(90) 1 9.57(11)
H16 H 0 0.0563(27) 0.9468(16) 0.60148(72) 1 9.57(11)
H17 H 0 0.3454(24) 1.0385(18) 0.59519(74) 1 9.57(11)
O18 O 0 -0.2175(10) 0.20210(60) 0.66467(33) 1 9.57(11)
H19 H 0 0.1445(26) 0.2385(15) 0.81623(83) 1 9.57(11)
H20 H 0 0.3675(28) 0.3863(15) 0.82062(84) 1 9.57(11)
H21 H 0 0.3590(27) 0.2477(16) 0.75458(77) 1 9.57(11)
C22 C 0 0.76193(43) 0.23796(37) 0.03757(15) 1 9.57(11)
F23 F 0 0.67714(94) 0.38255(53) 0.02652(34) 1 9.57(11)
F24 F 0 0.54644(98) 0.14693(55) 0.05252(33) 1 9.57(11)
F25 F 0 0.89181(99) 0.20907(61) -0.03294(31) 1 9.57(11)
C26 C 0 0.93675(36) 0.22123(25) 0.11663(13) 1 9.57(11)
O27 O 0 1.10146(34) 0.37343(29) 0.13403(15) 1 9.57(11)
O28 O 0 0.99695(38) 0.11918(42) 0.17642(15) 1 9.57(11)
H29 H 0 1.2095(26) 0.3597(15) 0.18405(96) 1 9.57(11)

loop_
_atom_type_symbol
_atom_type_description
_atom_type_scat_source
C C 'International Tables Vol C Table 6.1.1.4'
H H 'International Tables Vol C Table 6.1.1.4'
O O 'International Tables Vol C Table 6.1.1.4'
Cl Cl 'International Tables Vol C Table 6.1.1.4'
N N 'International Tables Vol C Table 6.1.1.4'

loop_
_audit_conform.dict_name
_audit_conform.dict_location
cif_core.dic ftp://ftp.iucr.org/pub/cif_core.dic
cif_pd.dic ftp://ftp.iucr.org/pub/cif_pd.dic

loop_
_geom_angle_atom_site_label_1
_geom_angle_atom_site_label_2
_geom_angle_atom_site_label_3
_geom_angle
_geom_angle_publ_flag
C2 C1 C3 127.2(2) n
C2 C1 N4 101.5(2) n
C3 C1 N4 131.3(3) n
C1 C2 N5 124.4(2) n
C1 C2 N6 116.3(3) n
N5 C2 N6 119.3(3) n
C1 C3 N7 103.6(3) n
C1 C3 O8 133.1(4) n
N7 C3 O8 123.3(4) n
C1 N4 C9 107.3(3) n
C1 N4 C10 118.3(3) n
C9 N4 C10 134.3(3) n
C2 N5 C11 111.5(3) n
C2 N5 C12 121.4(3) n
C11 N5 C12 127.1(3) n
C2 N6 C9 100.1(4) n
C3 N7 C11 132.6(3) n
C3 N7 H13 110.2(9) n
C11 N7 H13 117.2(9) n
N4 C9 N6 114.7(3) n
N4 C9 H14 125.6(7) n
N6 C9 H14 119.6(7) n
N4 C10 H15 109.1(8) n
N4 C10 H16 104.4(9) n
N4 C10 H17 114.9(7) n
H15 C10 H16 104.1(10) n
H15 C10 H17 116.6(9) n
H16 C10 H17 106.4(11) n
N5 C11 N7 120.7(3) n
N5 C11 O18 117.4(4) n
N7 C11 O18 121.9(4) n
N5 C12 H19 114.9(9) n
N5 C12 H20 105.1(8) n
N5 C12 H21 109.6(9) n
H19 C12 H20 104.4(11) n
H19 C12 H21 111.6(13) n
H20 C12 H21 111.0(12) n
F23 C22 F24 100.7(3) n
F23 C22 F25 108.9(4) n
F23 C22 C26 117.1(3) n
F24 C22 F25 120.8(4) n
F24 C22 C26 103.2(3) n
F25 C22 C26 106.7(3) n
C22 C26 O27 106.8(2) n
C22 C26 O28 143.1(2) n
O27 C26 O28 110.06(19) n
C26 O27 H29 105.1(8) n

loop_
_geom_bond_atom_site_label_1
_geom_bond_atom_site_label_2
_geom_bond_distance
_geom_bond_publ_flag
C1 C2 1.473(4) n
C1 C3 1.451(4) n
C1 N4 1.333(4) n
C2 N5 1.370(5) n
C2 N6 1.318(5) n
C3 N7 1.393(5) n
C3 O8 1.237(6) n
N4 C9 1.408(6) n
N4 C10 1.447(5) n
N5 C11 1.438(5) n
N5 C12 1.431(5) n
N6 C9 1.356(6) n
N7 C11 1.439(6) n
N7 H13 0.858(12) n
C9 H14 1.075(12) n
C10 H15 1.015(13) n
C10 H16 0.869(15) n
C10 H17 1.064(14) n
C11 O18 1.155(6) n
C12 H19 0.949(13) n
C12 H20 0.981(13) n
C12 H21 0.847(15) n
C22 F23 1.353(6) n
C22 F24 1.264(5) n
C22 F25 1.337(6) n
C22 C26 1.428(3) n
C26 O27 1.406(3) n
C26 O28 1.285(4) n
O27 H29 0.902(14) n

loop_
_cod_related_entry_id
_cod_related_entry_code
_cod_related_entry_database
1 30651614 ChemSpider
